data_4077837
loop_
_publ_author_name
'Zuo, Weiwei'
'Braunstein, Pierre'

_publ_section_title
;
 N-Heterocyclic Dicarbene Iridium(III) Pincer Complexes Featuring Mixed
 NHC/Abnormal NHC Ligands and Their Applications in the Transfer
 Dehydrogenation of Cyclooctane
;
_journal_issue 7
_journal_name_full Organometallics
_journal_page_first 2606
_journal_paper_doi 10.1021/om200444q
_journal_volume 31
_journal_year 2012
_chemical_formula_moiety 'C34 H40 I2 Ir N5'
_chemical_formula_sum 'C34 H40 I2 Ir N5'
_chemical_formula_weight 964.73
_space_group_IT_number 2
_symmetry_cell_setting triclinic
_symmetry_Int_Tables_number 2
_symmetry_space_group_name_Hall '-P 1'
_symmetry_space_group_name_H-M 'P -1'
_atom_sites_solution_hydrogens geom
_atom_sites_solution_primary direct
_atom_sites_solution_secondary difmap
_audit_creation_method SHELXL-97
_cell_angle_alpha 92.39(3)
_cell_angle_beta 100.23(4)
_cell_angle_gamma 101.12(4)
_cell_formula_units_Z 2
_cell_length_a 8.865(6)
_cell_length_b 14.884(7)
_cell_length_c 15.122(7)
_cell_measurement_reflns_used 5114
_cell_measurement_temperature 173(2)
_cell_measurement_theta_max 26.373
_cell_measurement_theta_min 0.998
_cell_volume 1920.7(19)
_computing_cell_refinement 'HKL Scalepack (Otwinowski & Minor 1997)'
_computing_data_collection 'Collect (Bruker AXS BV, 1997-2004)'
_computing_data_reduction 'HKL Denzo and Scalepack (Otwinowski & Minor 1997)'
_computing_molecular_graphics ORTEP
_computing_publication_material PLATON
_computing_structure_refinement 'SHELXL-97 (Sheldrick, 1997)'
_computing_structure_solution 'SHELXS-97 (Sheldrick, 1997)'
_diffrn_ambient_temperature 173(2)
_diffrn_detector_area_resol_mean 9
_diffrn_measured_fraction_theta_full 0.994
_diffrn_measured_fraction_theta_max 0.994
_diffrn_measurement_device_type KappaCCD
_diffrn_measurement_method CCD
_diffrn_radiation_monochromator graphite
_diffrn_radiation_probe x-ray
_diffrn_radiation_type MoK\a
_diffrn_radiation_wavelength 0.71073
_diffrn_reflns_av_R_equivalents 0.0407
_diffrn_reflns_av_sigmaI/netI 0.1103
_diffrn_reflns_limit_h_max 11
_diffrn_reflns_limit_h_min -11
_diffrn_reflns_limit_k_max 18
_diffrn_reflns_limit_k_min -18
_diffrn_reflns_limit_l_max 18
_diffrn_reflns_limit_l_min -18
_diffrn_reflns_number 11981
_diffrn_reflns_theta_full 26.37
_diffrn_reflns_theta_max 26.37
_diffrn_reflns_theta_min 2.97
_diffrn_source 'fine-focus sealed tube'
_exptl_absorpt_coefficient_mu 5.110
_exptl_absorpt_correction_T_max 0.760
_exptl_absorpt_correction_T_min 0.570
_exptl_absorpt_correction_type multi-scan
_exptl_absorpt_process_details 'L. Spek, J. Appl.Cryst. 2003, 36, 7, B. Blessing, Acta Cryst, 1995, A51, 33'
_exptl_crystal_colour yellow
_exptl_crystal_density_diffrn 1.668
_exptl_crystal_density_method 'not measured'
_exptl_crystal_description prism
_exptl_crystal_F_000 916
_exptl_crystal_size_max 0.1
_exptl_crystal_size_mid 0.1
_exptl_crystal_size_min 0.05
_platon_squeeze_details
;
;
_refine_diff_density_max 1.545
_refine_diff_density_min -1.644
_refine_diff_density_rms 0.175
_refine_ls_extinction_method none
_refine_ls_goodness_of_fit_ref 0.976
_refine_ls_hydrogen_treatment constr
_refine_ls_matrix_type full
_refine_ls_number_parameters 382
_refine_ls_number_reflns 7794
_refine_ls_number_restraints 0
_refine_ls_restrained_S_all 0.976
_refine_ls_R_factor_all 0.1125
_refine_ls_R_factor_gt 0.0527
_refine_ls_shift/su_max 0.001
_refine_ls_shift/su_mean 0.000
_refine_ls_structure_factor_coef Fsqd
_refine_ls_weighting_details 'calc w=1/[\s^2^(Fo^2^)+(0.0755P)^2^+0.0000P] where P=(Fo^2^+2Fc^2^)/3'
_refine_ls_weighting_scheme calc
_refine_ls_wR_factor_gt 0.1425
_refine_ls_wR_factor_ref 0.1629
_reflns_number_gt 3835
_reflns_number_total 7794
_reflns_threshold_expression >2sigma(I)
_cod_data_source_file om200444q_si_002.cif
_cod_data_source_block PBZW100426
_cod_original_cell_volume 1920.7(18)
_cod_database_code 4077837

loop_
_symmetry_equiv_pos_as_xyz
'x, y, z'
'-x, -y, -z'

loop_
_atom_site_label
_atom_site_type_symbol
_atom_site_fract_x
_atom_site_fract_y
_atom_site_fract_z
_atom_site_U_iso_or_equiv
_atom_site_adp_type
_atom_site_occupancy
_atom_site_symmetry_multiplicity
_atom_site_calc_flag
_atom_site_refinement_flags
Ir1 Ir 0.14150(4) 0.23493(3) 0.87803(3) 0.04206(16) Uani 1 1 d .
I1 I 0.17848(8) 0.08124(5) 0.79563(6) 0.0561(2) Uani 1 1 d .
I2 I 0.11143(10) 0.39234(5) 0.95468(6) 0.0665(3) Uani 1 1 d .
C1 C -0.0115(12) 0.2602(8) 0.7627(8) 0.056(3) Uani 1 1 d .
C2 C 0.1249(13) 0.1112(8) 1.1181(9) 0.056(3) Uani 1 1 d .
H1 H 0.0587 0.0769 1.1531 0.067 Uiso 1 1 calc R
C3 C -0.2674(14) 0.2380(8) 0.6942(9) 0.061(3) Uani 1 1 d .
H3 H -0.3783 0.2195 0.6828 0.073 Uiso 1 1 calc R
C4 C -0.1841(15) 0.2831(9) 0.6405(9) 0.071(4) Uani 1 1 d .
H4 H -0.2245 0.3025 0.5836 0.085 Uiso 1 1 calc R
C5 C 0.2116(12) 0.1884(7) 1.0033(8) 0.056(3) Uani 1 1 d .
C6 C 0.3342(12) 0.1900(7) 1.0705(7) 0.047(3) Uani 1 1 d .
H6 H 0.4392 0.2194 1.0702 0.056 Uiso 1 1 calc R
C7 C -0.0621(12) 0.1729(6) 0.9039(8) 0.047(3) Uani 1 1 d .
C8 C -0.0687(13) 0.1306(7) 0.9805(8) 0.053(3) Uani 1 1 d .
C9 C -0.2160(14) 0.0942(7) 1.0043(10) 0.068(4) Uani 1 1 d .
H9 H -0.2230 0.0666 1.0593 0.081 Uiso 1 1 calc R
C10 C -0.3497(14) 0.1013(8) 0.9421(10) 0.065(4) Uani 1 1 d .
H10 H -0.4493 0.0757 0.9551 0.078 Uiso 1 1 calc R
C11 C -0.3444(13) 0.1417(7) 0.8664(9) 0.053(3) Uani 1 1 d .
H11 H -0.4388 0.1457 0.8271 0.064 Uiso 1 1 calc R
C12 C -0.2004(11) 0.1786(7) 0.8441(9) 0.051(3) Uani 1 1 d .
C13 C 0.5074(16) 0.3400(8) 0.8810(8) 0.059(3) Uani 1 1 d .
C14 C 0.6632(12) 0.3837(8) 0.8997(9) 0.075(4) Uani 1 1 d .
H14A H 0.6822 0.4273 0.9528 0.112 Uiso 1 1 calc R
H14B H 0.6890 0.4168 0.8479 0.112 Uiso 1 1 calc R
H14C H 0.7289 0.3380 0.9115 0.112 Uiso 1 1 calc R
C15 C 0.1075(14) 0.3444(8) 0.6434(8) 0.059(3) Uani 1 1 d .
C16 C 0.2168(13) 0.2778(8) 0.6296(7) 0.053(3) Uani 1 1 d .
H16A H 0.1592 0.2251 0.5868 0.064 Uiso 1 1 calc R
H16B H 0.2552 0.2539 0.6877 0.064 Uiso 1 1 calc R
C17 C 0.1989(13) 0.4314(7) 0.7066(8) 0.057(3) Uani 1 1 d .
H17A H 0.1280 0.4739 0.7137 0.068 Uiso 1 1 calc R
H17B H 0.2399 0.4130 0.7669 0.068 Uiso 1 1 calc R
C18 C 0.0478(16) 0.3796(9) 0.5484(8) 0.075(4) Uani 1 1 d .
H18A H -0.0103 0.3267 0.5059 0.090 Uiso 1 1 calc R
H18B H -0.0241 0.4216 0.5551 0.090 Uiso 1 1 calc R
C19 C 0.1852(14) 0.4288(9) 0.5119(9) 0.069(4) Uani 1 1 d .
H19 H 0.1446 0.4519 0.4530 0.083 Uiso 1 1 calc R
C20 C 0.2752(16) 0.5101(8) 0.5747(9) 0.071(4) Uani 1 1 d .
H20A H 0.3648 0.5418 0.5494 0.085 Uiso 1 1 calc R
H20B H 0.2066 0.5542 0.5815 0.085 Uiso 1 1 calc R
C21 C 0.3331(13) 0.4786(7) 0.6644(8) 0.056(3) Uani 1 1 d .
H21 H 0.3918 0.5336 0.7051 0.068 Uiso 1 1 calc R
C22 C 0.4479(14) 0.4149(10) 0.6529(9) 0.077(4) Uani 1 1 d .
H22A H 0.5354 0.4478 0.6265 0.092 Uiso 1 1 calc R
H22B H 0.4918 0.3955 0.7122 0.092 Uiso 1 1 calc R
C23 C 0.3588(14) 0.3321(8) 0.5912(8) 0.060(3) Uani 1 1 d .
H23 H 0.4315 0.2902 0.5826 0.072 Uiso 1 1 calc R
C24 C 0.2886(16) 0.3640(9) 0.4952(9) 0.074(4) Uani 1 1 d .
H24A H 0.3742 0.3950 0.4664 0.089 Uiso 1 1 calc R
H24B H 0.2276 0.3102 0.4550 0.089 Uiso 1 1 calc R
C25 C 0.3759(13) 0.1347(7) 1.2299(8) 0.052(3) Uani 1 1 d .
C26 C 0.2891(15) 0.0555(7) 1.2802(8) 0.062(3) Uani 1 1 d .
H26A H 0.1868 0.0685 1.2884 0.075 Uiso 1 1 calc R
H26B H 0.2694 -0.0037 1.2434 0.075 Uiso 1 1 calc R
C27 C 0.4024(14) 0.2262(7) 1.2846(8) 0.058(3) Uani 1 1 d .
H27A H 0.3010 0.2416 1.2914 0.069 Uiso 1 1 calc R
H27B H 0.4603 0.2758 1.2546 0.069 Uiso 1 1 calc R
C28 C 0.5363(12) 0.1118(8) 1.2162(8) 0.054(3) Uani 1 1 d .
H28A H 0.5179 0.0528 1.1794 0.065 Uiso 1 1 calc R
H28B H 0.5922 0.1605 1.1842 0.065 Uiso 1 1 calc R
C29 C 0.6328(15) 0.1056(9) 1.3069(8) 0.066(4) Uani 1 1 d .
H29 H 0.7361 0.0916 1.2998 0.080 Uiso 1 1 calc R
C30 C 0.6580(16) 0.1986(9) 1.3613(9) 0.077(4) Uani 1 1 d .
H30A H 0.7302 0.1987 1.4193 0.093 Uiso 1 1 calc R
H30B H 0.7054 0.2484 1.3272 0.093 Uiso 1 1 calc R
C31 C 0.5000(16) 0.2146(8) 1.3786(9) 0.070(4) Uani 1 1 d .
H31 H 0.5190 0.2739 1.4164 0.084 Uiso 1 1 calc R
C32 C 0.4185(16) 0.1423(9) 1.4259(9) 0.077(4) Uani 1 1 d .
H32A H 0.3175 0.1568 1.4346 0.092 Uiso 1 1 calc R
H32B H 0.4825 0.1395 1.4860 0.092 Uiso 1 1 calc R
C33 C 0.3884(16) 0.0483(8) 1.3717(9) 0.070(4) Uani 1 1 d .
H33 H 0.3334 -0.0011 1.4043 0.084 Uiso 1 1 calc R
C34 C 0.542(2) 0.0273(10) 1.3559(8) 0.094(5) Uani 1 1 d .
H34A H 0.5214 -0.0316 1.3186 0.113 Uiso 1 1 calc R
H34B H 0.6074 0.0204 1.4144 0.113 Uiso 1 1 calc R
N1 N -0.1695(10) 0.2225(6) 0.7683(7) 0.048(2) Uani 1 1 d .
N2 N -0.0242(10) 0.2979(6) 0.6813(7) 0.053(2) Uani 1 1 d .
N3 N 0.0809(9) 0.1391(6) 1.0366(7) 0.050(2) Uani 1 1 d .
N4 N 0.2833(11) 0.1413(6) 1.1417(7) 0.056(2) Uani 1 1 d .
N5 N 0.3677(11) 0.2986(6) 0.8683(6) 0.051(2) Uani 1 1 d .

loop_
_atom_site_aniso_label
_atom_site_aniso_U_11
_atom_site_aniso_U_22
_atom_site_aniso_U_33
_atom_site_aniso_U_23
_atom_site_aniso_U_13
_atom_site_aniso_U_12
Ir1 0.0374(2) 0.0364(3) 0.0510(3) 0.0008(2) 0.00683(19) 0.00603(18)
I1 0.0521(5) 0.0417(5) 0.0758(6) 0.0013(4) 0.0164(4) 0.0096(4)
I2 0.0707(5) 0.0520(5) 0.0747(7) -0.0077(5) 0.0187(5) 0.0056(4)
C1 0.055(7) 0.060(8) 0.051(8) -0.029(6) 0.015(6) 0.010(6)
C2 0.049(7) 0.059(8) 0.066(9) 0.016(7) 0.017(6) 0.016(6)
C3 0.051(7) 0.047(7) 0.081(10) 0.005(7) 0.003(7) 0.009(6)
C4 0.064(8) 0.079(10) 0.056(9) -0.013(7) -0.026(7) 0.022(7)
C5 0.040(6) 0.053(7) 0.070(9) -0.003(6) 0.019(6) -0.006(5)
C6 0.041(6) 0.055(7) 0.042(7) 0.013(6) 0.006(5) 0.006(5)
C7 0.057(7) 0.027(6) 0.061(8) -0.002(6) 0.031(6) 0.002(5)
C8 0.055(7) 0.035(6) 0.069(9) -0.012(6) 0.027(7) -0.001(5)
C9 0.061(8) 0.033(7) 0.110(12) 0.002(7) 0.030(8) -0.002(6)
C10 0.050(7) 0.059(8) 0.092(11) -0.006(8) 0.028(8) 0.014(6)
C11 0.051(7) 0.034(6) 0.072(9) -0.009(6) 0.003(6) 0.013(5)
C12 0.029(6) 0.039(6) 0.080(10) -0.015(6) -0.003(6) 0.015(5)
C13 0.082(9) 0.052(8) 0.039(7) 0.001(6) 0.001(6) 0.013(7)
C14 0.052(7) 0.070(9) 0.095(11) 0.002(8) 0.035(7) -0.021(6)
C15 0.079(8) 0.052(7) 0.048(8) 0.008(6) 0.001(7) 0.026(6)
C16 0.069(7) 0.061(8) 0.034(7) 0.009(6) -0.005(6) 0.033(6)
C17 0.066(7) 0.040(7) 0.064(8) -0.007(6) 0.015(6) 0.008(6)
C18 0.105(10) 0.071(9) 0.057(9) 0.015(7) 0.000(8) 0.051(8)
C19 0.074(8) 0.080(10) 0.065(9) 0.037(8) 0.020(7) 0.034(8)
C20 0.100(10) 0.057(8) 0.068(10) 0.015(8) 0.027(8) 0.034(8)
C21 0.070(8) 0.040(7) 0.058(9) -0.003(6) 0.021(7) 0.002(6)
C22 0.066(8) 0.103(11) 0.068(10) 0.020(9) 0.019(7) 0.023(8)
C23 0.079(8) 0.071(8) 0.044(8) 0.005(7) 0.010(7) 0.052(7)
C24 0.096(10) 0.068(9) 0.078(10) 0.015(8) 0.036(9) 0.042(8)
C25 0.077(8) 0.033(6) 0.044(8) -0.005(5) 0.016(6) 0.003(6)
C26 0.104(10) 0.039(7) 0.048(8) 0.008(6) 0.028(7) 0.012(7)
C27 0.086(9) 0.038(7) 0.053(8) -0.003(6) 0.023(7) 0.014(6)
C28 0.056(7) 0.054(7) 0.048(8) 0.009(6) 0.006(6) 0.002(6)
C29 0.079(8) 0.073(9) 0.030(7) -0.012(7) 0.001(6) -0.014(7)
C30 0.105(11) 0.068(9) 0.048(8) -0.004(7) -0.017(8) 0.021(8)
C31 0.103(10) 0.037(7) 0.059(9) -0.012(7) 0.008(8) 0.000(7)
C32 0.106(11) 0.077(10) 0.054(9) 0.004(8) 0.023(8) 0.030(8)
C33 0.102(11) 0.058(8) 0.053(9) 0.010(7) 0.008(8) 0.029(8)
C34 0.171(16) 0.078(10) 0.028(8) 0.001(7) -0.019(9) 0.048(11)
N1 0.042(5) 0.047(6) 0.053(7) -0.004(5) -0.004(5) 0.016(4)
N2 0.052(6) 0.061(6) 0.053(7) 0.008(5) 0.007(5) 0.028(5)
N3 0.032(5) 0.048(6) 0.074(7) 0.002(5) 0.025(5) 0.004(4)
N4 0.057(6) 0.055(6) 0.055(7) 0.009(5) 0.018(5) 0.004(5)
N5 0.062(6) 0.048(6) 0.042(6) 0.002(5) 0.003(5) 0.013(5)

loop_
_atom_type_symbol
_atom_type_description
_atom_type_scat_dispersion_real
_atom_type_scat_dispersion_imag
_atom_type_scat_source
Ir Ir -1.4442 7.9887 'International Tables Vol C Tables 4.2.6.8 and 6.1.1.4'
I I -0.4742 1.8119 'International Tables Vol C Tables 4.2.6.8 and 6.1.1.4'
C C 0.0033 0.0016 'International Tables Vol C Tables 4.2.6.8 and 6.1.1.4'
N N 0.0061 0.0033 'International Tables Vol C Tables 4.2.6.8 and 6.1.1.4'
H H 0.0000 0.0000 'International Tables Vol C Tables 4.2.6.8 and 6.1.1.4'

loop_
_geom_angle_atom_site_label_1
_geom_angle_atom_site_label_2
_geom_angle_atom_site_label_3
_geom_angle
C7 Ir1 C5 79.1(5)
C7 Ir1 N5 172.5(4)
C5 Ir1 N5 93.6(4)
C7 Ir1 C1 79.3(5)
C5 Ir1 C1 158.4(4)
N5 Ir1 C1 107.9(4)
C7 Ir1 I2 90.7(3)
C5 Ir1 I2 91.0(3)
N5 Ir1 I2 87.9(2)
C1 Ir1 I2 87.9(3)
C7 Ir1 I1 91.5(3)
C5 Ir1 I1 90.9(3)
N5 Ir1 I1 90.1(2)
C1 Ir1 I1 91.0(3)
I2 Ir1 I1 177.34(3)
N2 C1 N1 103.5(10)
N2 C1 Ir1 146.1(8)
N1 C1 Ir1 110.3(8)
N3 C2 N4 107.0(10)
N3 C2 H1 126.5
N4 C2 H1 126.5
C4 C3 N1 108.6(11)
C4 C3 H3 125.7
N1 C3 H3 125.7
C3 C4 N2 108.6(12)
C3 C4 H4 125.7
N2 C4 H4 125.7
C6 C5 N3 104.0(10)
C6 C5 Ir1 144.6(8)
N3 C5 Ir1 111.3(8)
C5 C6 N4 109.8(9)
C5 C6 H6 125.1
N4 C6 H6 125.1
C8 C7 C12 120.6(10)
C8 C7 Ir1 120.3(9)
C12 C7 Ir1 119.0(8)
C7 C8 N3 112.8(9)
C7 C8 C9 120.6(12)
N3 C8 C9 126.1(12)
C10 C9 C8 116.4(13)
C10 C9 H9 121.8
C8 C9 H9 121.8
C11 C10 C9 123.4(11)
C11 C10 H10 118.3
C9 C10 H10 118.3
C10 C11 C12 120.0(12)
C10 C11 H11 120.0
C12 C11 H11 120.0
N1 C12 C11 129.0(11)
N1 C12 C7 112.0(9)
C11 C12 C7 118.9(12)
N5 C13 C14 176.8(13)
C13 C14 H14A 109.5
C13 C14 H14B 109.5
H14A C14 H14B 109.5
C13 C14 H14C 109.5
H14A C14 H14C 109.5
H14B C14 H14C 109.5
N2 C15 C16 110.3(9)
N2 C15 C17 110.0(9)
C16 C15 C17 111.0(10)
N2 C15 C18 110.7(10)
C16 C15 C18 108.0(9)
C17 C15 C18 106.8(10)
C15 C16 C23 108.1(9)
C15 C16 H16A 110.1
C23 C16 H16A 110.1
C15 C16 H16B 110.1
C23 C16 H16B 110.1
H16A C16 H16B 108.4
C21 C17 C15 108.5(9)
C21 C17 H17A 110.0
C15 C17 H17A 110.0
C21 C17 H17B 110.0
C15 C17 H17B 110.0
H17A C17 H17B 108.4
C19 C18 C15 109.6(11)
C19 C18 H18A 109.8
C15 C18 H18A 109.8
C19 C18 H18B 109.8
C15 C18 H18B 109.8
H18A C18 H18B 108.2
C24 C19 C18 110.2(11)
C24 C19 C20 111.1(11)
C18 C19 C20 111.0(11)
C24 C19 H19 108.2
C18 C19 H19 108.2
C20 C19 H19 108.2
C21 C20 C19 109.6(10)
C21 C20 H20A 109.8
C19 C20 H20A 109.8
C21 C20 H20B 109.8
C19 C20 H20B 109.8
H20A C20 H20B 108.2
C20 C21 C17 111.4(11)
C20 C21 C22 108.7(10)
C17 C21 C22 111.8(10)
C20 C21 H21 108.3
C17 C21 H21 108.3
C22 C21 H21 108.3
C23 C22 C21 108.1(10)
C23 C22 H22A 110.1
C21 C22 H22A 110.1
C23 C22 H22B 110.1
C21 C22 H22B 110.1
H22A C22 H22B 108.4
C22 C23 C16 112.2(9)
C22 C23 C24 109.8(10)
C16 C23 C24 107.2(9)
C22 C23 H23 109.2
C16 C23 H23 109.2
C24 C23 H23 109.2
C19 C24 C23 107.2(10)
C19 C24 H24A 110.3
C23 C24 H24A 110.3
C19 C24 H24B 110.3
C23 C24 H24B 110.3
H24A C24 H24B 108.5
N4 C25 C27 108.5(9)
N4 C25 C28 108.3(8)
C27 C25 C28 110.5(9)
N4 C25 C26 110.7(9)
C27 C25 C26 110.0(9)
C28 C25 C26 108.8(9)
C33 C26 C25 110.1(11)
C33 C26 H26A 109.6
C25 C26 H26A 109.6
C33 C26 H26B 109.6
C25 C26 H26B 109.6
H26A C26 H26B 108.2
C25 C27 C31 106.2(9)
C25 C27 H27A 110.5
C31 C27 H27A 110.5
C25 C27 H27B 110.5
C31 C27 H27B 110.5
H27A C27 H27B 108.7
C29 C28 C25 108.6(9)
C29 C28 H28A 110.0
C25 C28 H28A 110.0
C29 C28 H28B 110.0
C25 C28 H28B 110.0
H28A C28 H28B 108.4
C28 C29 C30 108.0(11)
C28 C29 C34 108.9(10)
C30 C29 C34 110.2(10)
C28 C29 H29 109.9
C30 C29 H29 109.9
C34 C29 H29 109.9
C31 C30 C29 109.0(10)
C31 C30 H30A 109.9
C29 C30 H30A 109.9
C31 C30 H30B 109.9
C29 C30 H30B 109.9
H30A C30 H30B 108.3
C32 C31 C30 113.7(12)
C32 C31 C27 112.4(11)
C30 C31 C27 106.2(10)
C32 C31 H31 108.1
C30 C31 H31 108.1
C27 C31 H31 108.1
C31 C32 C33 110.6(10)
C31 C32 H32A 109.5
C33 C32 H32A 109.5
C31 C32 H32B 109.5
C33 C32 H32B 109.5
H32A C32 H32B 108.1
C34 C33 C26 107.8(10)
C34 C33 C32 109.7(11)
C26 C33 C32 107.8(10)
C34 C33 H33 110.5
C26 C33 H33 110.5
C32 C33 H33 110.5
C33 C34 C29 111.5(11)
C33 C34 H34A 109.3
C29 C34 H34A 109.3
C33 C34 H34B 109.3
C29 C34 H34B 109.3
H34A C34 H34B 108.0
C3 N1 C12 130.6(10)
C3 N1 C1 110.4(10)
C12 N1 C1 119.0(10)
C1 N2 C4 108.9(10)
C1 N2 C15 124.9(9)
C4 N2 C15 126.2(11)
C2 N3 C8 132.0(9)
C2 N3 C5 111.5(10)
C8 N3 C5 116.5(10)
C2 N4 C6 107.7(10)
C2 N4 C25 124.8(10)
C6 N4 C25 127.0(9)
C13 N5 Ir1 167.2(9)

loop_
_geom_bond_atom_site_label_1
_geom_bond_atom_site_label_2
_geom_bond_distance
Ir1 C7 1.976(10)
Ir1 C5 2.077(13)
Ir1 N5 2.080(9)
Ir1 C1 2.105(13)
Ir1 I2 2.6511(14)
Ir1 I1 2.6626(14)
C1 N2 1.369(14)
C1 N1 1.424(13)
C2 N3 1.334(14)
C2 N4 1.366(13)
C2 H1 0.9500
C3 C4 1.313(16)
C3 N1 1.347(14)
C3 H3 0.9500
C4 N2 1.413(14)
C4 H4 0.9500
C5 C6 1.346(15)
C5 N3 1.430(12)
C6 N4 1.414(12)
C6 H6 0.9500
C7 C8 1.346(15)
C7 C12 1.407(15)
C8 N3 1.421(14)
C8 C9 1.428(14)
C9 C10 1.400(17)
C9 H9 0.9500
C10 C11 1.318(16)
C10 H10 0.9500
C11 C12 1.395(15)
C11 H11 0.9500
C12 N1 1.385(14)
C13 N5 1.250(14)
C13 C14 1.382(16)
C14 H14A 0.9800
C14 H14B 0.9800
C14 H14C 0.9800
C15 N2 1.460(14)
C15 C16 1.546(14)
C15 C17 1.569(15)
C15 C18 1.587(16)
C16 C23 1.576(15)
C16 H16A 0.9900
C16 H16B 0.9900
C17 C21 1.516(14)
C17 H17A 0.9900
C17 H17B 0.9900
C18 C19 1.501(16)
C18 H18A 0.9900
C18 H18B 0.9900
C19 C24 1.496(15)
C19 C20 1.505(17)
C19 H19 1.0000
C20 C21 1.491(16)
C20 H20A 0.9900
C20 H20B 0.9900
C21 C22 1.544(15)
C21 H21 1.0000
C22 C23 1.511(16)
C22 H22A 0.9900
C22 H22B 0.9900
C23 C24 1.603(16)
C23 H23 1.0000
C24 H24A 0.9900
C24 H24B 0.9900
C25 N4 1.454(14)
C25 C27 1.520(14)
C25 C28 1.570(14)
C25 C26 1.579(14)
C26 C33 1.522(16)
C26 H26A 0.9900
C26 H26B 0.9900
C27 C31 1.562(16)
C27 H27A 0.9900
C27 H27B 0.9900
C28 C29 1.499(15)
C28 H28A 0.9900
C28 H28B 0.9900
C29 C30 1.536(17)
C29 C34 1.575(18)
C29 H29 1.0000
C30 C31 1.530(17)
C30 H30A 0.9900
C30 H30B 0.9900
C31 C32 1.463(16)
C31 H31 1.0000
C32 C33 1.543(16)
C32 H32A 0.9900
C32 H32B 0.9900
C33 C34 1.508(17)
C33 H33 1.0000
C34 H34A 0.9900
C34 H34B 0.9900

loop_
_platon_squeeze_void_nr
_platon_squeeze_void_average_x
_platon_squeeze_void_average_y
_platon_squeeze_void_average_z
_platon_squeeze_void_volume
_platon_squeeze_void_count_electrons
_platon_squeeze_void_content
1 -0.011 0.009 0.491 460 308 ' '
